data_4325429
loop_
_publ_author_name
'Sonia P\'erez-Y\'a\~nez'
'Garikoitz Beobide'
'Oscar Castillo'
'Javier Cepeda'
'Antonio Luque'
'Andr\'es T. Aguayo'
'Pascual Rom\'an'

_publ_contact_author
;
 Oscar Castillo. Departamento de Quimica Inorganica. 
 Facultad de Ciencia y Tecnologia
 Universidad del Pais Vasco,  Apdo. 644,
 E-48080 Bilbao, Spain
;
_publ_contact_author_email oscar.castillo@ehu.es
_publ_contact_author_fax '+34-946 013 500'
_publ_contact_author_phone '+34-946 015 991'
_publ_section_title
;
 Open-Framework Copper Adeninate Compounds with Three-Dimensional
 Microchannels Tailored by Aliphatic Monocarboxylic Acids
;
_journal_name_full 'Inorganic Chemistry'
_journal_page_first 5330
_journal_page_last 5332
_journal_paper_doi 10.1021/ic200560b
_journal_volume 50
_journal_year 2011
_chemical_compound_source 'synthesis as described'
_chemical_formula_moiety 'C18 H22 Cu2 n10 O4,  3 H2 O'
_chemical_formula_structural 'C18 H22 Cu2 n10 O4,  3 H2 O'
_chemical_formula_sum 'C18 H28 Cu2 O7 n10'
_chemical_formula_weight 623.57
_chemical_name_systematic
;
poly-[(mu3-adeninato-k3-N3:N7:N9)(mu-butanoato-K2-O,O')copper(II)]
;
_space_group_IT_number 88
_symmetry_cell_setting tetragonal
_symmetry_Int_Tables_number 88
_symmetry_space_group_name_Hall '-I 4ad'
_symmetry_space_group_name_H-M 'I 41/a :2'
_atom_sites_solution_hydrogens geom
_atom_sites_solution_primary direct
_atom_sites_solution_secondary difmap
_audit_creation_method SHELXL97
_cell_angle_alpha 90.00
_cell_angle_beta 90.00
_cell_angle_gamma 90.00
_cell_formula_units_Z 8
_cell_length_a 15.348(5)
_cell_length_b 15.348(5)
_cell_length_c 22.702(5)
_cell_measurement_reflns_used 3916
_cell_measurement_temperature 100(2)
_cell_measurement_theta_max 24.05
_cell_measurement_theta_min 3.00
_cell_volume 5348(3)
_computing_cell_refinement 'CrysAlis CCD (Oxford Diffraction, 2003)'
_computing_data_collection 'CrysAlis CCD (Oxford Diffraction, 2003)'
_computing_data_reduction 'CrysAlis RED (Oxford Diffraction, 2003)'
_computing_molecular_graphics 'Ortep-3 (Farrugia, 1997)'
_computing_publication_material 'WinGX (Farrugia, 1999)'
_computing_structure_refinement 'SHELXL-97 (Sheldrick, 1997)'
_computing_structure_solution 'Sir92 (Altomare et al., 1993)'
_diffrn_ambient_temperature 100(2)
_diffrn_measured_fraction_theta_full 0.994
_diffrn_measured_fraction_theta_max 0.994
_diffrn_measurement_device_type Xcalibur
_diffrn_measurement_method \w
_diffrn_radiation_monochromator graphite
_diffrn_radiation_source 'fine-focus sealed tube'
_diffrn_radiation_type MoK\a
_diffrn_radiation_wavelength 0.71073
_diffrn_reflns_av_R_equivalents 0.1205
_diffrn_reflns_av_sigmaI/netI 0.4570
_diffrn_reflns_limit_h_max 16
_diffrn_reflns_limit_h_min -11
_diffrn_reflns_limit_k_max 6
_diffrn_reflns_limit_k_min -17
_diffrn_reflns_limit_l_max 11
_diffrn_reflns_limit_l_min -26
_diffrn_reflns_number 3916
_diffrn_reflns_theta_full 24.05
_diffrn_reflns_theta_max 24.05
_diffrn_reflns_theta_min 3.00
_diffrn_standards_decay_% 0
_diffrn_standards_interval_count 0
_diffrn_standards_interval_time 0
_diffrn_standards_number 0
_exptl_absorpt_coefficient_mu 1.657
_exptl_absorpt_correction_T_max 0.854
_exptl_absorpt_correction_T_min 0.797
_exptl_absorpt_correction_type analytical
_exptl_absorpt_process_details
;
CrysAlis RED, Oxford Diffraction Ltd.,
Version 1.170.32 (release 06.06.2003 CrysAlis170 VC++)
(compiled Jun  6 2003,13:53:32)
Analytical numeric absorption correction using a multifaceted crystal
model based on expressions derived by R.C. Clark & J.S. Reid.
;
_exptl_crystal_colour 'dark green'
_exptl_crystal_density_diffrn 1.548
_exptl_crystal_description octahedral
_exptl_crystal_F_000 2560
_exptl_crystal_size_max 0.10
_exptl_crystal_size_mid 0.07
_exptl_crystal_size_min 0.04
_refine_diff_density_max 0.441
_refine_diff_density_min -0.377
_refine_diff_density_rms 0.089
_refine_ls_extinction_method none
_refine_ls_goodness_of_fit_ref 1.068
_refine_ls_hydrogen_treatment constr
_refine_ls_matrix_type full
_refine_ls_number_parameters 154
_refine_ls_number_reflns 2095
_refine_ls_number_restraints 25
_refine_ls_restrained_S_all 1.072
_refine_ls_R_factor_all 0.2080
_refine_ls_R_factor_gt 0.0622
_refine_ls_shift/su_max 0.000
_refine_ls_shift/su_mean 0.000
_refine_ls_structure_factor_coef Fsqd
_refine_ls_weighting_details 'calc w=1/[\s^2^(Fo^2^)+(0.0233P)^2^] where P=(Fo^2^+2Fc^2^)/3'
_refine_ls_weighting_scheme calc
_refine_ls_wR_factor_gt 0.0830
_refine_ls_wR_factor_ref 0.1014
_reflns_number_gt 583
_reflns_number_total 2095
_reflns_threshold_expression >2sigma(I)
_cod_data_source_file ic200560b_si_002_2.cif
_cod_data_source_block butanoate
_cod_original_sg_symbol_H-M 'I 41/a'
_cod_original_formula_sum 'C18 H28 Cu2 n10 O7'
_cod_database_code 4325429

loop_
_symmetry_equiv_pos_as_xyz
'x, y, z'
'-x, -y+1/2, z'
'-y+3/4, x+1/4, z+1/4'
'y+1/4, -x+1/4, z+1/4'
'x+1/2, y+1/2, z+1/2'
'-x+1/2, -y+1, z+1/2'
'-y+5/4, x+3/4, z+3/4'
'y+3/4, -x+3/4, z+3/4'
'-x, -y, -z'
'x, y-1/2, -z'
'y-3/4, -x-1/4, -z-1/4'
'-y-1/4, x-1/4, -z-1/4'
'-x+1/2, -y+1/2, -z+1/2'
'x+1/2, y, -z+1/2'
'y-1/4, -x+1/4, -z+1/4'
'-y+1/4, x+1/4, -z+1/4'

loop_
_atom_site_label
_atom_site_type_symbol
_atom_site_fract_x
_atom_site_fract_y
_atom_site_fract_z
_atom_site_U_iso_or_equiv
_atom_site_adp_type
_atom_site_occupancy
_atom_site_symmetry_multiplicity
_atom_site_calc_flag
_atom_site_refinement_flags
_atom_site_disorder_assembly
_atom_site_disorder_group
Cu1 Cu 0.96224(8) 0.01813(8) 0.55612(5) 0.0334(4) Uani 1 1 d . . .
N1 n 1.2777(6) 0.1166(6) 0.4659(4) 0.063(3) Uani 1 1 d . . .
C2 C 1.2115(7) 0.0702(6) 0.4438(5) 0.050(3) Uani 1 1 d U . .
H2 H 1.2175 0.0488 0.4057 0.060 Uiso 1 1 calc R . .
N3 n 1.1358(5) 0.0518(5) 0.4728(4) 0.033(2) Uani 1 1 d . . .
C4 C 1.1364(7) 0.0831(7) 0.5278(6) 0.043(3) Uani 1 1 d U . .
C5 C 1.2074(9) 0.1347(8) 0.5580(6) 0.067(4) Uani 1 1 d U . .
C6 C 1.2717(9) 0.1480(8) 0.5248(6) 0.071(4) Uani 1 1 d U . .
N6 n 1.3438(5) 0.1970(6) 0.5504(4) 0.076(3) Uani 1 1 d . . .
H6A H 1.3408 0.2149 0.5862 0.091 Uiso 1 1 calc R . .
H6B H 1.3894 0.2080 0.5296 0.091 Uiso 1 1 calc R . .
N7 n 1.1831(7) 0.1548(6) 0.6143(4) 0.047(3) Uani 1 1 d . . .
C8 C 1.1012(9) 0.1177(7) 0.6153(5) 0.051(3) Uani 1 1 d . . .
H8 H 1.0669 0.1207 0.6490 0.062 Uiso 1 1 calc R . .
N9 n 1.0720(5) 0.0769(5) 0.5668(4) 0.039(2) Uani 1 1 d . . .
C11 C 0.9313(6) 0.1329(6) 0.4530(4) 0.030(3) Uiso 1 1 d . B .
O11 O 0.9187(4) 0.1156(4) 0.5059(3) 0.0342(18) Uiso 1 1 d . . .
O12 O 0.9794(4) 0.0920(4) 0.4184(3) 0.041(2) Uiso 1 1 d . . .
C12 C 0.8793(6) 0.2094(6) 0.4263(4) 0.039(3) Uiso 1 1 d . . .
H12A H 0.8235 0.2104 0.4463 0.047 Uiso 1 1 calc R A 1
H12B H 0.9095 0.2623 0.4377 0.047 Uiso 1 1 calc R A 1
C13A C 0.8612(12) 0.2171(12) 0.3647(7) 0.054(6) Uiso 0.55 1 d P B 1
H13A H 0.9159 0.2253 0.3441 0.064 Uiso 0.55 1 calc PR B 1
H13B H 0.8264 0.2691 0.3586 0.064 Uiso 0.55 1 calc PR B 1
C14A C 0.8158(13) 0.1438(13) 0.3382(8) 0.077(7) Uiso 0.55 1 d P B 1
H14A H 0.7544 0.1489 0.3457 0.116 Uiso 0.55 1 calc PR B 1
H14B H 0.8371 0.0904 0.3549 0.116 Uiso 0.55 1 calc PR B 1
H14C H 0.8259 0.1436 0.2965 0.116 Uiso 0.55 1 calc PR B 1
C13B C 0.8000(17) 0.1652(17) 0.3923(11) 0.071(9) Uiso 0.45 1 d P B 2
H13C H 0.7722 0.2074 0.3667 0.085 Uiso 0.45 1 calc PR B 2
H13D H 0.8209 0.1173 0.3683 0.085 Uiso 0.45 1 calc PR B 2
C14B C 0.7366(16) 0.1328(16) 0.4370(11) 0.090(10) Uiso 0.45 1 d P B 2
H14D H 0.7296 0.1756 0.4675 0.135 Uiso 0.45 1 calc PR B 2
H14E H 0.7579 0.0796 0.4539 0.135 Uiso 0.45 1 calc PR B 2
H14F H 0.6814 0.1222 0.4185 0.135 Uiso 0.45 1 calc PR B 2
O1WA O 1.3765(11) 0.1808(12) 0.3659(7) 0.093(7) Uiso 0.50 1 d P . .
O1WB O 1.4069(12) 0.1981(12) 0.3988(7) 0.098(7) Uiso 0.50 1 d P . .
O2WB O 1.063(3) 0.272(2) 0.2483(15) 0.121(14) Uiso 0.25 1 d P . .
O2WA O 1.0000 0.2500 0.2265(12) 0.118(10) Uiso 0.50 2 d SP . .

loop_
_atom_site_aniso_label
_atom_site_aniso_U_11
_atom_site_aniso_U_22
_atom_site_aniso_U_33
_atom_site_aniso_U_23
_atom_site_aniso_U_13
_atom_site_aniso_U_12
Cu1 0.0320(9) 0.0294(9) 0.0390(6) -0.0059(8) 0.0008(8) 0.0021(7)
N1 0.052(7) 0.090(8) 0.046(7) -0.007(6) 0.005(6) 0.018(6)
C2 0.035(6) 0.050(6) 0.064(7) 0.005(6) -0.004(6) -0.011(5)
N3 0.026(6) 0.025(6) 0.049(6) 0.011(5) 0.023(5) 0.005(4)
C4 0.036(7) 0.040(6) 0.054(7) -0.005(6) -0.016(6) -0.012(6)
C5 0.068(7) 0.063(7) 0.070(7) 0.030(7) 0.016(7) 0.017(6)
C6 0.068(8) 0.061(7) 0.084(8) 0.037(7) 0.008(7) 0.033(6)
N6 0.050(7) 0.088(8) 0.090(8) -0.019(7) -0.028(7) -0.032(6)
N7 0.051(7) 0.057(7) 0.031(6) -0.005(5) -0.004(6) -0.008(6)
C8 0.069(10) 0.040(8) 0.045(8) -0.004(7) -0.018(7) 0.015(7)
N9 0.044(6) 0.047(6) 0.025(6) -0.011(5) -0.008(5) 0.018(5)

loop_
_atom_type_symbol
_atom_type_description
_atom_type_scat_dispersion_real
_atom_type_scat_dispersion_imag
_atom_type_scat_source
C C 0.0033 0.0016 'International Tables Vol C Tables 4.2.6.8 and 6.1.1.4'
H H 0.0000 0.0000 'International Tables Vol C Tables 4.2.6.8 and 6.1.1.4'
N N 0.0061 0.0033 'International Tables Vol C Tables 4.2.6.8 and 6.1.1.4'
O O 0.0106 0.0060 'International Tables Vol C Tables 4.2.6.8 and 6.1.1.4'
Cu Cu 0.3201 1.2651 'International Tables Vol C Tables 4.2.6.8 and 6.1.1.4'

loop_
_geom_angle_atom_site_label_1
_geom_angle_atom_site_label_2
_geom_angle_atom_site_label_3
_geom_angle
_geom_angle_site_symmetry_1
_geom_angle_site_symmetry_3
N9 Cu1 n3 165.8(3) . 9_756
N9 Cu1 O11 90.7(3) . .
N3 Cu1 O11 87.9(3) 9_756 .
N9 Cu1 O12 88.2(3) . 9_756
N3 Cu1 O12 88.7(3) 9_756 9_756
O11 Cu1 O12 161.7(2) . 9_756
N9 Cu1 n7 95.2(3) . 15_666
N3 Cu1 n7 99.1(3) 9_756 15_666
O11 Cu1 n7 94.7(3) . 15_666
O12 Cu1 n7 103.6(3) 9_756 15_666
N9 Cu1 Cu1 81.3(3) . 9_756
N3 Cu1 Cu1 84.6(2) 9_756 9_756
O11 Cu1 Cu1 76.82(18) . 9_756
O12 Cu1 Cu1 84.95(19) 9_756 9_756
N7 Cu1 Cu1 170.7(3) 15_666 9_756
C2 n1 C6 118.9(11) . .
N1 C2 n3 125.1(10) . .
C4 n3 C2 111.8(9) . .
C4 n3 Cu1 120.9(7) . 9_756
C2 n3 Cu1 127.2(8) . 9_756
N9 C4 n3 126.2(10) . .
N9 C4 C5 105.7(11) . .
N3 C4 C5 128.1(12) . .
C6 C5 n7 137.6(15) . .
C6 C5 C4 112.1(14) . .
N7 C5 C4 110.2(11) . .
C5 C6 n1 124.0(14) . .
C5 C6 n6 116.0(14) . .
N1 C6 n6 119.9(12) . .
C5 n7 C8 99.8(10) . .
C5 n7 Cu1 141.7(9) . 16_646
C8 n7 Cu1 118.3(8) . 16_646
N9 C8 n7 118.9(10) . .
C4 n9 C8 105.3(9) . .
C4 n9 Cu1 126.9(7) . .
C8 n9 Cu1 127.8(8) . .
O11 C11 O12 126.3(9) . .
O11 C11 C12 117.4(9) . .
O12 C11 C12 116.2(8) . .
C11 O11 Cu1 131.2(6) . .
C11 O12 Cu1 120.5(6) . 9_756
C13A C12 C11 123.1(10) . .
C13A C12 C13B 54.0(11) . .
C11 C12 C13B 105.1(12) . .
C12 C13A C14A 115.7(16) . .
C14B C13B C12 108.1(18) . .
O2WB O2WA O2WB 128(5) 2_755 .

loop_
_geom_bond_atom_site_label_1
_geom_bond_atom_site_label_2
_geom_bond_distance
_geom_bond_site_symmetry_2
Cu1 n9 1.926(8) .
Cu1 n3 1.962(8) 9_756
Cu1 O11 1.997(6) .
Cu1 O12 1.999(6) 9_756
Cu1 n7 2.144(8) 15_666
Cu1 Cu1 2.854(2) 9_756
N1 C2 1.340(11) .
N1 C6 1.424(13) .
C2 n3 1.365(11) .
N3 C4 1.337(11) .
N3 Cu1 1.962(8) 9_756
C4 n9 1.330(12) .
C4 C5 1.513(15) .
C5 C6 1.259(14) .
C5 n7 1.367(14) .
C6 n6 1.459(14) .
N7 C8 1.380(12) .
N7 Cu1 2.144(8) 16_646
C8 n9 1.344(11) .
C11 O11 1.245(9) .
C11 O12 1.248(9) .
C11 C12 1.544(11) .
O12 Cu1 1.999(6) 9_756
C12 C13A 1.431(15) .
C12 C13B 1.59(2) .
C13A C14A 1.45(2) .
C13B C14B 1.49(3) .
O1WA O1WB 0.92(2) .
O2WB O2WA 1.13(4) .
O2WA O2WB 1.13(4) 2_755
